data_4105879
loop_
_publ_author_name
'Naoya Sakamoto'
'Chusaku Ikeda'
'Masaki Yamamura'
'Tatsuya Nabeshima'

_publ_contact_author_address
;
 Graduate School of Pure and Applied Sciences,
 University of Tsukuba, Tsukuba, Ibaraki, 305-8571, Japan.
;
_publ_contact_author_email NABESIMA@CHEM.TSUKUBA.AC.JP
_publ_contact_author_name 'Tatsuya Nabeshima'
_publ_section_title
;
 Structural Interconversion and Regulation of Optical Properties of Stable
 Hypercoordinate Dipyrrin-Silicon Complexes
;
_journal_name_full 'Journal of the American Chemical Society'
_journal_page_first 4726
_journal_page_last 4729
_journal_paper_doi 10.1021/ja2001924
_journal_volume 133
_journal_year 2011
_chemical_formula_sum 'C30 H23 N2 O2.5 Si'
_chemical_formula_weight 479.59
_chemical_name_systematic
; 
 ? 
;
_space_group_IT_number 2
_symmetry_cell_setting triclinic
_symmetry_space_group_name_Hall '-P 1'
_symmetry_space_group_name_H-M 'P -1'
_atom_sites_solution_hydrogens geom
_atom_sites_solution_primary direct
_atom_sites_solution_secondary difmap
_audit_creation_method SHELXL-97
_cell_angle_alpha 65.661(2)
_cell_angle_beta 76.871(3)
_cell_angle_gamma 87.781(3)
_cell_formula_units_Z 2
_cell_length_a 10.6726(12)
_cell_length_b 10.9105(9)
_cell_length_c 11.2603(12)
_cell_measurement_temperature 120(2)
_cell_volume 1161.2(2)
_computing_structure_refinement 'SHELXL-97 (Sheldrick, 1997)'
_computing_structure_solution 'SHELXS-97 (Sheldrick, 1990)'
_diffrn_ambient_temperature 120(2)
_diffrn_measured_fraction_theta_full 0.995
_diffrn_measured_fraction_theta_max 0.995
_diffrn_measurement_device_type 'MAC Science DIP-2030'
_diffrn_measurement_method IP
_diffrn_radiation_monochromator graphite
_diffrn_radiation_source 'fine-focus sealed tube'
_diffrn_radiation_type MoK\a
_diffrn_radiation_wavelength 0.71075
_diffrn_reflns_av_R_equivalents 0.0621
_diffrn_reflns_av_sigmaI/netI 0.0802
_diffrn_reflns_limit_h_max 13
_diffrn_reflns_limit_h_min -13
_diffrn_reflns_limit_k_max 14
_diffrn_reflns_limit_k_min -14
_diffrn_reflns_limit_l_max 14
_diffrn_reflns_limit_l_min -14
_diffrn_reflns_number 11621
_diffrn_reflns_theta_full 27.48
_diffrn_reflns_theta_max 27.48
_diffrn_reflns_theta_min 3.14
_exptl_absorpt_coefficient_mu 0.136
_exptl_absorpt_correction_T_max 0.9733
_exptl_absorpt_correction_T_min 0.9351
_exptl_absorpt_correction_type multi-scan
_exptl_crystal_colour blue
_exptl_crystal_density_diffrn 1.372
_exptl_crystal_F_000 502
_exptl_crystal_size_max 0.50
_exptl_crystal_size_mid 0.30
_exptl_crystal_size_min 0.20
_refine_diff_density_max 0.523
_refine_diff_density_min -0.549
_refine_diff_density_rms 0.087
_refine_ls_extinction_method none
_refine_ls_goodness_of_fit_ref 1.095
_refine_ls_hydrogen_treatment constr
_refine_ls_matrix_type full
_refine_ls_number_parameters 325
_refine_ls_number_reflns 5296
_refine_ls_number_restraints 0
_refine_ls_restrained_S_all 1.095
_refine_ls_R_factor_all 0.0893
_refine_ls_R_factor_gt 0.0562
_refine_ls_shift/su_max 0.009
_refine_ls_shift/su_mean 0.000
_refine_ls_structure_factor_coef Fsqd
_refine_ls_weighting_details 'calc w=1/[\s^2^(Fo^2^)+(0.0800P)^2^+0.0000P] where P=(Fo^2^+2Fc^2^)/3'
_refine_ls_weighting_scheme calc
_refine_ls_wR_factor_gt 0.1392
_refine_ls_wR_factor_ref 0.1617
_reflns_number_gt 3488
_reflns_number_total 5296
_reflns_threshold_expression >2sigma(I)
_cod_data_source_file ja2001924_si_002.cif
_cod_data_source_block 319da
_cod_original_formula_sum 'C30 H23 N2 O2.50 Si'
_cod_database_code 4105879

loop_
_symmetry_equiv_pos_as_xyz
'x, y, z'
'-x, -y, -z'

loop_
_atom_site_label
_atom_site_type_symbol
_atom_site_fract_x
_atom_site_fract_y
_atom_site_fract_z
_atom_site_U_iso_or_equiv
_atom_site_adp_type
_atom_site_occupancy
_atom_site_symmetry_multiplicity
_atom_site_calc_flag
_atom_site_refinement_flags
C1 C 0.3733(2) 0.9845(2) 0.3734(2) 0.0327(5) Uani 1 1 d .
C2 C 0.4731(3) 1.0824(2) 0.3354(3) 0.0383(6) Uani 1 1 d .
H1 H 0.5601 1.0659 0.3411 0.046 Uiso 1 1 calc R
C3 C 0.4225(2) 1.2070(2) 0.2882(3) 0.0355(5) Uani 1 1 d .
H2 H 0.4677 1.2914 0.2591 0.043 Uiso 1 1 calc R
C4 C 0.2933(2) 1.1878(2) 0.2907(2) 0.0324(5) Uani 1 1 d .
C5 C 0.2070(2) 1.2865(2) 0.2416(2) 0.0304(5) Uani 1 1 d .
C6 C 0.0932(2) 1.2531(2) 0.2203(2) 0.0304(5) Uani 1 1 d .
C7 C 0.0063(2) 1.3367(2) 0.1488(2) 0.0340(5) Uani 1 1 d .
H3 H 0.0044 1.4317 0.1196 0.041 Uiso 1 1 calc R
C8 C -0.0739(3) 1.2562(2) 0.1298(3) 0.0370(6) Uani 1 1 d .
H4 H -0.1413 1.2840 0.0837 0.044 Uiso 1 1 calc R
C9 C -0.0369(2) 1.1215(2) 0.1926(2) 0.0332(5) Uani 1 1 d .
N1 N 0.26271(19) 1.04775(17) 0.34509(19) 0.0299(4) Uani 1 1 d .
N2 N 0.06106(18) 1.11984(18) 0.24905(19) 0.0289(4) Uani 1 1 d .
C10 C 0.3743(3) 0.8400(2) 0.4436(2) 0.0345(5) Uani 1 1 d .
C11 C 0.2573(2) 0.7647(2) 0.5163(2) 0.0337(5) Uani 1 1 d .
C12 C 0.2573(3) 0.6278(2) 0.5988(3) 0.0389(6) Uani 1 1 d .
H5 H 0.1781 0.5774 0.6502 0.047 Uiso 1 1 calc R
C13 C 0.3709(3) 0.5662(3) 0.6058(3) 0.0452(7) Uani 1 1 d .
H6 H 0.3703 0.4729 0.6619 0.054 Uiso 1 1 calc R
C14 C 0.4876(3) 0.6387(3) 0.5316(3) 0.0468(7) Uani 1 1 d .
H7 H 0.5661 0.5948 0.5364 0.056 Uiso 1 1 calc R
C15 C 0.4894(3) 0.7735(3) 0.4515(3) 0.0415(6) Uani 1 1 d .
H8 H 0.5694 0.8224 0.4008 0.050 Uiso 1 1 calc R
O1 O 0.14569(16) 0.82412(15) 0.51357(17) 0.0348(4) Uani 1 1 d .
C16 C -0.0809(2) 0.9988(2) 0.1891(2) 0.0353(6) Uani 1 1 d .
C17 C -0.0188(2) 0.8796(2) 0.2453(2) 0.0333(5) Uani 1 1 d .
C18 C -0.0448(3) 0.7668(2) 0.2238(3) 0.0391(6) Uani 1 1 d .
H9 H 0.0005 0.6878 0.2575 0.047 Uiso 1 1 calc R
C19 C -0.1360(3) 0.7702(3) 0.1540(3) 0.0446(7) Uani 1 1 d .
H10 H -0.1534 0.6929 0.1402 0.053 Uiso 1 1 calc R
C20 C -0.2027(3) 0.8838(3) 0.1034(3) 0.0503(7) Uani 1 1 d .
H11 H -0.2673 0.8837 0.0577 0.060 Uiso 1 1 calc R
C21 C -0.1746(3) 0.9986(3) 0.1199(3) 0.0447(7) Uani 1 1 d .
H12 H -0.2194 1.0774 0.0838 0.054 Uiso 1 1 calc R
O2 O 0.06865(16) 0.86971(15) 0.31882(17) 0.0343(4) Uani 1 1 d .
Si1 Si 0.10488(6) 0.96691(6) 0.39089(6) 0.02970(19) Uani 1 1 d .
O3 O 0.0000 1.0000 0.5000 0.0354(5) Uani 1 2 d S
C22 C 0.2478(2) 1.4301(2) 0.2024(2) 0.0302(5) Uani 1 1 d .
C23 C 0.2281(2) 1.4799(2) 0.3017(2) 0.0330(5) Uani 1 1 d .
C24 C 0.2741(2) 1.6096(2) 0.2684(3) 0.0364(6) Uani 1 1 d .
H13 H 0.2622 1.6422 0.3362 0.044 Uiso 1 1 calc R
C25 C 0.3374(2) 1.6933(2) 0.1381(3) 0.0347(5) Uani 1 1 d .
C26 C 0.3511(2) 1.6446(2) 0.0410(2) 0.0342(5) Uani 1 1 d .
H14 H 0.3914 1.7021 -0.0488 0.041 Uiso 1 1 calc R
C27 C 0.3079(2) 1.5139(2) 0.0698(2) 0.0333(5) Uani 1 1 d .
C28 C 0.1582(3) 1.3919(3) 0.4442(3) 0.0444(7) Uani 1 1 d .
H15 H 0.1504 1.4431 0.4991 0.067 Uiso 1 1 calc R
H16 H 0.2070 1.3124 0.4808 0.067 Uiso 1 1 calc R
H17 H 0.0721 1.3632 0.4448 0.067 Uiso 1 1 calc R
C29 C 0.3922(3) 1.8323(2) 0.1060(3) 0.0454(7) Uani 1 1 d .
H18 H 0.4290 1.8788 0.0095 0.068 Uiso 1 1 calc R
H19 H 0.4596 1.8240 0.1548 0.068 Uiso 1 1 calc R
H20 H 0.3233 1.8841 0.1331 0.068 Uiso 1 1 calc R
C30 C 0.3264(3) 1.4651(3) -0.0401(3) 0.0390(6) Uani 1 1 d .
H21 H 0.3292 1.3667 -0.0014 0.058 Uiso 1 1 calc R
H22 H 0.4074 1.5058 -0.1057 0.058 Uiso 1 1 calc R
H23 H 0.2544 1.4911 -0.0845 0.058 Uiso 1 1 calc R

loop_
_atom_site_aniso_label
_atom_site_aniso_U_11
_atom_site_aniso_U_22
_atom_site_aniso_U_33
_atom_site_aniso_U_23
_atom_site_aniso_U_13
_atom_site_aniso_U_12
C1 0.0367(14) 0.0345(13) 0.0329(13) -0.0159(10) -0.0163(11) 0.0055(9)
C2 0.0363(14) 0.0413(14) 0.0400(14) -0.0148(11) -0.0171(11) 0.0001(10)
C3 0.0385(14) 0.0355(13) 0.0352(13) -0.0139(10) -0.0143(11) -0.0019(9)
C4 0.0392(14) 0.0290(12) 0.0299(12) -0.0107(9) -0.0117(10) -0.0030(9)
C5 0.0397(14) 0.0285(12) 0.0227(11) -0.0086(9) -0.0098(10) -0.0028(9)
C6 0.0387(14) 0.0270(11) 0.0258(12) -0.0098(9) -0.0097(10) -0.0017(9)
C7 0.0427(14) 0.0302(12) 0.0275(12) -0.0078(9) -0.0129(11) 0.0024(9)
C8 0.0382(14) 0.0350(13) 0.0371(14) -0.0095(10) -0.0179(11) 0.0031(10)
C9 0.0334(13) 0.0364(13) 0.0298(12) -0.0109(10) -0.0123(10) -0.0006(9)
N1 0.0362(11) 0.0280(10) 0.0274(10) -0.0102(8) -0.0133(9) 0.0006(7)
N2 0.0309(11) 0.0308(10) 0.0248(10) -0.0098(7) -0.0087(8) -0.0021(7)
C10 0.0439(15) 0.0352(13) 0.0319(13) -0.0165(10) -0.0186(11) 0.0063(10)
C11 0.0455(15) 0.0319(13) 0.0302(13) -0.0150(10) -0.0180(11) 0.0077(10)
C12 0.0578(17) 0.0325(13) 0.0299(13) -0.0132(10) -0.0166(12) 0.0068(11)
C13 0.069(2) 0.0348(14) 0.0400(15) -0.0173(11) -0.0255(14) 0.0148(12)
C14 0.0562(18) 0.0462(16) 0.0510(18) -0.0253(13) -0.0297(15) 0.0209(12)
C15 0.0449(16) 0.0424(15) 0.0482(16) -0.0239(12) -0.0231(13) 0.0112(11)
O1 0.0404(10) 0.0294(9) 0.0327(9) -0.0086(7) -0.0135(8) 0.0039(7)
C16 0.0396(14) 0.0366(13) 0.0312(13) -0.0123(10) -0.0137(11) -0.0038(10)
C17 0.0362(14) 0.0392(13) 0.0252(12) -0.0129(10) -0.0084(10) -0.0042(10)
C18 0.0492(16) 0.0335(13) 0.0351(14) -0.0128(10) -0.0119(12) -0.0055(10)
C19 0.0547(17) 0.0409(15) 0.0419(15) -0.0183(11) -0.0138(13) -0.0115(12)
C20 0.0545(18) 0.0519(17) 0.0505(18) -0.0178(13) -0.0282(15) -0.0091(13)
C21 0.0465(16) 0.0442(15) 0.0465(16) -0.0146(12) -0.0236(13) -0.0033(11)
O2 0.0406(10) 0.0314(9) 0.0357(10) -0.0145(7) -0.0167(8) 0.0019(6)
Si1 0.0345(4) 0.0290(4) 0.0270(3) -0.0107(3) -0.0115(3) 0.0008(2)
O3 0.0430(15) 0.0338(13) 0.0286(12) -0.0118(9) -0.0090(11) 0.0024(10)
C22 0.0339(13) 0.0295(12) 0.0281(12) -0.0091(9) -0.0140(10) -0.0005(9)
C23 0.0373(14) 0.0336(13) 0.0295(12) -0.0121(9) -0.0120(10) -0.0005(9)
C24 0.0455(15) 0.0358(13) 0.0328(13) -0.0164(10) -0.0140(11) 0.0001(10)
C25 0.0400(14) 0.0284(12) 0.0365(13) -0.0096(10) -0.0176(11) -0.0013(9)
C26 0.0380(14) 0.0331(12) 0.0279(12) -0.0061(9) -0.0124(10) -0.0037(9)
C27 0.0364(14) 0.0341(13) 0.0316(13) -0.0111(9) -0.0163(11) -0.0007(9)
C28 0.0586(18) 0.0433(15) 0.0299(14) -0.0166(11) -0.0024(13) -0.0112(12)
C29 0.0610(19) 0.0332(14) 0.0441(16) -0.0120(11) -0.0222(14) -0.0068(11)
C30 0.0473(16) 0.0428(14) 0.0284(13) -0.0148(10) -0.0107(11) -0.0016(11)

loop_
_atom_type_symbol
_atom_type_description
_atom_type_scat_dispersion_real
_atom_type_scat_dispersion_imag
_atom_type_scat_source
C C 0.0033 0.0016 'International Tables Vol C Tables 4.2.6.8 and 6.1.1.4'
H H 0.0000 0.0000 'International Tables Vol C Tables 4.2.6.8 and 6.1.1.4'
N N 0.0061 0.0033 'International Tables Vol C Tables 4.2.6.8 and 6.1.1.4'
O O 0.0106 0.0060 'International Tables Vol C Tables 4.2.6.8 and 6.1.1.4'
Si Si 0.0817 0.0704 'International Tables Vol C Tables 4.2.6.8 and 6.1.1.4'

loop_
_geom_angle_atom_site_label_1
_geom_angle_atom_site_label_2
_geom_angle_atom_site_label_3
_geom_angle
_geom_angle_site_symmetry_1
N1 C1 C2 109.0(2) .
N1 C1 C10 122.2(2) .
C2 C1 C10 128.5(2) .
C3 C2 C1 107.7(2) .
C3 C2 H1 126.2 .
C1 C2 H1 126.2 .
C2 C3 C4 108.3(2) .
C2 C3 H2 125.9 .
C4 C3 H2 125.9 .
C3 C4 C5 127.9(2) .
C3 C4 N1 108.0(2) .
C5 C4 N1 124.0(2) .
C6 C5 C4 121.0(2) .
C6 C5 C22 121.1(2) .
C4 C5 C22 117.7(2) .
C5 C6 N2 120.2(2) .
C5 C6 C7 130.1(2) .
N2 C6 C7 108.6(2) .
C8 C7 C6 107.5(2) .
C8 C7 H3 126.3 .
C6 C7 H3 126.3 .
C7 C8 C9 106.6(2) .
C7 C8 H4 126.7 .
C9 C8 H4 126.7 .
N2 C9 C8 110.3(2) .
N2 C9 C16 120.0(2) .
C8 C9 C16 129.3(2) .
C1 N1 C4 107.00(19) .
C1 N1 Si1 126.08(15) .
C4 N1 Si1 126.38(17) .
C9 N2 C6 106.91(19) .
C9 N2 Si1 125.05(15) .
C6 N2 Si1 124.64(16) .
C11 C10 C15 118.6(2) .
C11 C10 C1 119.0(2) .
C15 C10 C1 122.2(2) .
O1 C11 C12 119.3(2) .
O1 C11 C10 120.6(2) .
C12 C11 C10 120.0(2) .
C13 C12 C11 120.1(3) .
C13 C12 H5 119.9 .
C11 C12 H5 119.9 .
C12 C13 C14 120.6(3) .
C12 C13 H6 119.7 .
C14 C13 H6 119.7 .
C15 C14 C13 120.0(3) .
C15 C14 H7 120.0 .
C13 C14 H7 120.0 .
C14 C15 C10 120.7(3) .
C14 C15 H8 119.6 .
C10 C15 H8 119.6 .
C11 O1 Si1 129.94(16) .
C21 C16 C17 118.7(2) .
C21 C16 C9 121.9(2) .
C17 C16 C9 119.0(2) .
O2 C17 C18 117.8(2) .
O2 C17 C16 122.4(2) .
C18 C17 C16 119.8(2) .
C19 C18 C17 120.0(2) .
C19 C18 H9 120.0 .
C17 C18 H9 120.0 .
C18 C19 C20 121.2(2) .
C18 C19 H10 119.4 .
C20 C19 H10 119.4 .
C19 C20 C21 119.5(3) .
C19 C20 H11 120.2 .
C21 C20 H11 120.2 .
C20 C21 C16 120.6(3) .
C20 C21 H12 119.7 .
C16 C21 H12 119.7 .
C17 O2 Si1 132.11(15) .
O3 Si1 O2 122.79(7) .
O3 Si1 O1 91.90(7) .
O2 Si1 O1 88.34(8) .
O3 Si1 N1 115.43(7) .
O2 Si1 N1 121.73(9) .
O1 Si1 N1 92.38(9) .
O3 Si1 N2 90.61(7) .
O2 Si1 N2 88.78(8) .
O1 Si1 N2 176.91(9) .
N1 Si1 N2 88.18(8) .
Si1 O3 Si1 180.0 2_576
C27 C22 C23 119.9(2) .
C27 C22 C5 121.1(2) .
C23 C22 C5 119.0(2) .
C24 C23 C22 119.4(2) .
C24 C23 C28 120.3(2) .
C22 C23 C28 120.3(2) .
C23 C24 C25 121.6(2) .
C23 C24 H13 119.2 .
C25 C24 H13 119.2 .
C26 C25 C24 118.0(2) .
C26 C25 C29 121.5(2) .
C24 C25 C29 120.4(2) .
C25 C26 C27 122.5(2) .
C25 C26 H14 118.7 .
C27 C26 H14 118.7 .
C26 C27 C22 118.4(2) .
C26 C27 C30 120.4(2) .
C22 C27 C30 121.2(2) .
C23 C28 H15 109.5 .
C23 C28 H16 109.5 .
H15 C28 H16 109.5 .
C23 C28 H17 109.5 .
H15 C28 H17 109.5 .
H16 C28 H17 109.5 .
C25 C29 H18 109.5 .
C25 C29 H19 109.5 .
H18 C29 H19 109.5 .
C25 C29 H20 109.5 .
H18 C29 H20 109.5 .
H19 C29 H20 109.5 .
C27 C30 H21 109.5 .
C27 C30 H22 109.5 .
H21 C30 H22 109.5 .
C27 C30 H23 109.5 .
H21 C30 H23 109.5 .
H22 C30 H23 109.5 .

loop_
_geom_bond_atom_site_label_1
_geom_bond_atom_site_label_2
_geom_bond_distance
_geom_bond_site_symmetry_2
C1 N1 1.377(3) .
C1 C2 1.401(3) .
C1 C10 1.445(3) .
C2 C3 1.378(4) .
C2 H1 0.9500 .
C3 C4 1.395(3) .
C3 H2 0.9500 .
C4 C5 1.407(3) .
C4 N1 1.411(3) .
C5 C6 1.379(3) .
C5 C22 1.495(3) .
C6 N2 1.392(3) .
C6 C7 1.417(3) .
C7 C8 1.359(3) .
C7 H3 0.9500 .
C8 C9 1.428(3) .
C8 H4 0.9500 .
C9 N2 1.337(3) .
C9 C16 1.454(3) .
N1 Si1 1.796(2) .
N2 Si1 1.907(2) .
C10 C11 1.402(4) .
C10 C15 1.403(4) .
C11 O1 1.334(3) .
C11 C12 1.397(3) .
C12 C13 1.366(4) .
C12 H5 0.9500 .
C13 C14 1.391(4) .
C13 H6 0.9500 .
C14 C15 1.370(4) .
C14 H7 0.9500 .
C15 H8 0.9500 .
O1 Si1 1.7239(17) .
C16 C21 1.402(4) .
C16 C17 1.406(4) .
C17 O2 1.355(3) .
C17 C18 1.398(3) .
C18 C19 1.373(4) .
C18 H9 0.9500 .
C19 C20 1.378(4) .
C19 H10 0.9500 .
C20 C21 1.392(4) .
C20 H11 0.9500 .
C21 H12 0.9500 .
O2 Si1 1.6782(17) .
Si1 O3 1.6132(7) .
O3 Si1 1.6132(7) 2_576
C22 C27 1.401(3) .
C22 C23 1.404(3) .
C23 C24 1.385(3) .
C23 C28 1.515(3) .
C24 C25 1.392(3) .
C24 H13 0.9500 .
C25 C26 1.378(3) .
C25 C29 1.514(3) .
C26 C27 1.398(3) .
C26 H14 0.9500 .
C27 C30 1.509(3) .
C28 H15 0.9800 .
C28 H16 0.9800 .
C28 H17 0.9800 .
C29 H18 0.9800 .
C29 H19 0.9800 .
C29 H20 0.9800 .
C30 H21 0.9800 .
C30 H22 0.9800 .
C30 H23 0.9800 .

loop_
_geom_torsion_atom_site_label_1
_geom_torsion_atom_site_label_2
_geom_torsion_atom_site_label_3
_geom_torsion_atom_site_label_4
_geom_torsion
_geom_torsion_site_symmetry_4
N1 C1 C2 C3 2.4(3) .
C10 C1 C2 C3 -171.6(2) .
C1 C2 C3 C4 -2.7(3) .
C2 C3 C4 C5 -174.4(2) .
C2 C3 C4 N1 2.1(3) .
C3 C4 C5 C6 163.6(3) .
N1 C4 C5 C6 -12.3(4) .
C3 C4 C5 C22 -11.4(4) .
N1 C4 C5 C22 172.7(2) .
C4 C5 C6 N2 0.9(4) .
C22 C5 C6 N2 175.7(2) .
C4 C5 C6 C7 -166.2(2) .
C22 C5 C6 C7 8.6(4) .
C5 C6 C7 C8 165.8(3) .
N2 C6 C7 C8 -2.4(3) .
C6 C7 C8 C9 1.0(3) .
C7 C8 C9 N2 0.7(3) .
C7 C8 C9 C16 -172.2(2) .
C2 C1 N1 C4 -1.1(3) .
C10 C1 N1 C4 173.4(2) .
C2 C1 N1 Si1 -173.09(17) .
C10 C1 N1 Si1 1.4(3) .
C3 C4 N1 C1 -0.6(3) .
C5 C4 N1 C1 176.0(2) .
C3 C4 N1 Si1 171.36(17) .
C5 C4 N1 Si1 -12.0(3) .
C8 C9 N2 C6 -2.2(3) .
C16 C9 N2 C6 171.5(2) .
C8 C9 N2 Si1 157.73(18) .
C16 C9 N2 Si1 -28.6(3) .
C5 C6 N2 C9 -166.8(2) .
C7 C6 N2 C9 2.8(3) .
C5 C6 N2 Si1 33.2(3) .
C7 C6 N2 Si1 -157.20(17) .
N1 C1 C10 C11 -17.6(4) .
C2 C1 C10 C11 155.7(3) .
N1 C1 C10 C15 168.3(2) .
C2 C1 C10 C15 -18.3(4) .
C15 C10 C11 O1 178.9(2) .
C1 C10 C11 O1 4.6(4) .
C15 C10 C11 C12 2.6(4) .
C1 C10 C11 C12 -171.7(2) .
O1 C11 C12 C13 -178.1(2) .
C10 C11 C12 C13 -1.9(4) .
C11 C12 C13 C14 0.2(4) .
C12 C13 C14 C15 0.6(4) .
C13 C14 C15 C10 0.2(4) .
C11 C10 C15 C14 -1.8(4) .
C1 C10 C15 C14 172.3(2) .
C12 C11 O1 Si1 -156.26(18) .
C10 C11 O1 Si1 27.5(3) .
N2 C9 C16 C21 -173.8(2) .
C8 C9 C16 C21 -1.5(4) .
N2 C9 C16 C17 -0.2(4) .
C8 C9 C16 C17 172.1(3) .
C21 C16 C17 O2 -176.9(2) .
C9 C16 C17 O2 9.3(4) .
C21 C16 C17 C18 4.3(4) .
C9 C16 C17 C18 -169.5(2) .
O2 C17 C18 C19 177.7(2) .
C16 C17 C18 C19 -3.5(4) .
C17 C18 C19 C20 0.3(4) .
C18 C19 C20 C21 1.9(4) .
C19 C20 C21 C16 -1.0(4) .
C17 C16 C21 C20 -2.1(4) .
C9 C16 C21 C20 171.5(3) .
C18 C17 O2 Si1 -166.32(18) .
C16 C17 O2 Si1 14.9(3) .
C17 O2 Si1 O3 57.9(2) .
C17 O2 Si1 O1 149.1(2) .
C17 O2 Si1 N1 -119.1(2) .
C17 O2 Si1 N2 -32.0(2) .
C11 O1 Si1 O3 -150.6(2) .
C11 O1 Si1 O2 86.6(2) .
C11 O1 Si1 N1 -35.1(2) .
C11 O1 Si1 N2 65.2(17) .
C1 N1 Si1 O3 112.59(19) .
C4 N1 Si1 O3 -57.9(2) .
C1 N1 Si1 O2 -70.2(2) .
C4 N1 Si1 O2 119.38(19) .
C1 N1 Si1 O1 19.4(2) .
C4 N1 Si1 O1 -151.09(19) .
C1 N1 Si1 N2 -157.6(2) .
C4 N1 Si1 N2 31.9(2) .
C9 N2 Si1 O3 -84.2(2) .
C6 N2 Si1 O3 72.20(18) .
C9 N2 Si1 O2 38.5(2) .
C6 N2 Si1 O2 -165.01(19) .
C9 N2 Si1 O1 59.9(17) .
C6 N2 Si1 O1 -143.6(16) .
C9 N2 Si1 N1 160.3(2) .
C6 N2 Si1 N1 -43.22(19) .
O2 Si1 O3 Si1 144(100) 2_576
O1 Si1 O3 Si1 55(100) 2_576
N1 Si1 O3 Si1 -39(100) 2_576
N2 Si1 O3 Si1 -127(100) 2_576
C6 C5 C22 C27 -81.1(3) .
C4 C5 C22 C27 93.9(3) .
C6 C5 C22 C23 100.5(3) .
C4 C5 C22 C23 -84.5(3) .
C27 C22 C23 C24 -3.2(4) .
C5 C22 C23 C24 175.2(2) .
C27 C22 C23 C28 177.5(2) .
C5 C22 C23 C28 -4.1(4) .
C22 C23 C24 C25 1.3(4) .
C28 C23 C24 C25 -179.3(3) .
C23 C24 C25 C26 1.3(4) .
C23 C24 C25 C29 -177.1(2) .
C24 C25 C26 C27 -2.3(4) .
C29 C25 C26 C27 176.2(2) .
C25 C26 C27 C22 0.4(4) .
C25 C26 C27 C30 -179.4(2) .
C23 C22 C27 C26 2.3(4) .
C5 C22 C27 C26 -176.1(2) .
C23 C22 C27 C30 -177.8(2) .
C5 C22 C27 C30 3.8(4) .
